data_4516238
loop_
_publ_author_name
'Dos Santos, Paloma Lays'
'Chen, Dongyang'
'Rajamalli, Pachaiyappan'
'Matulaitis, Tomas'
'Cordes, David B.'
'Slawin, Alexandra M. Z.'
'Jacquemin, Denis'
'Zysman-Colman, Eli'
'Samuel, Ifor D. W.'

_publ_section_title
;
 The use of Pyrimidine and Pyrazine Bridges as a Design Strategy to
 Improve the Performance of Thermally Activated Delayed Fluorescence
 Organic Light Emitting Diodes.
;
_journal_name_full 'ACS applied materials &amp; interfaces'
_journal_paper_doi 10.1021/acsami.9b16952
_journal_year 2019
_chemical_formula_moiety 'C48 H52 N6 O2 S, C6 H5 Cl'
_chemical_formula_sum 'C54 H57 Cl N6 O2 S'
_chemical_formula_weight 889.60
_space_group_crystal_system orthorhombic
_space_group_IT_number 62
_space_group_name_Hall '-P 2ac 2n'
_space_group_name_H-M_alt 'P n m a'
_atom_sites_solution_hydrogens geom
_atom_sites_solution_primary direct
_atom_sites_solution_secondary difmap
_audit_creation_date 2019-08-13
_audit_creation_method 'by CrystalStructure 4.3'
_cell_angle_alpha 90.0000
_cell_angle_beta 90.0000
_cell_angle_gamma 90.0000
_cell_formula_units_Z 4
_cell_length_a 10.6650(3)
_cell_length_b 36.1744(11)
_cell_length_c 12.0287(4)
_cell_measurement_reflns_used 16379
_cell_measurement_temperature 173
_cell_measurement_theta_max 28.05
_cell_measurement_theta_min 2.25
_cell_volume 4640.7(2)
_computing_cell_refinement 'CrysAlisPro 1.171.38.46 (Rigaku OD, 2015)'
_computing_data_collection 'CrysAlisPro 1.171.38.46 (Rigaku OD, 2015)'
_computing_data_reduction 'CrysAlisPro 1.171.38.46 (Rigaku OD, 2015)'
_computing_molecular_graphics 'CrystalStructure 4.3'
_computing_publication_material 'CrystalStructure 4.3 (Rigaku, 2018)'
_computing_structure_refinement 'SHELXL Version 2018/3 (Sheldrick, 2008)'
_computing_structure_solution 'SIR2011 (Burla, et al., 2012)'
_diffrn_ambient_temperature 173
_diffrn_detector_area_resol_mean 5.811
_diffrn_measured_fraction_theta_full 0.996
_diffrn_measured_fraction_theta_max 0.894
_diffrn_measurement_device_type 'Rigaku XtaLAB P200'
_diffrn_measurement_method \w
_diffrn_radiation_type 'Mo K\a'
_diffrn_radiation_wavelength 0.71073
_diffrn_reflns_av_R_equivalents 0.0607
_diffrn_reflns_av_unetI/netI 0.0476
_diffrn_reflns_Laue_measured_fraction_full 0.996
_diffrn_reflns_Laue_measured_fraction_max 0.894
_diffrn_reflns_limit_h_max 14
_diffrn_reflns_limit_h_min -14
_diffrn_reflns_limit_k_max 44
_diffrn_reflns_limit_k_min -44
_diffrn_reflns_limit_l_max 15
_diffrn_reflns_limit_l_min -15
_diffrn_reflns_number 56955
_diffrn_reflns_point_group_measured_fraction_full 0.996
_diffrn_reflns_point_group_measured_fraction_max 0.894
_diffrn_reflns_theta_full 25.242
_diffrn_reflns_theta_max 29.084
_diffrn_reflns_theta_min 1.784
_diffrn_standards_number 0
_exptl_absorpt_coefficient_mu 0.176
_exptl_absorpt_correction_T_max 0.995
_exptl_absorpt_correction_T_min 0.567
_exptl_absorpt_correction_type multi-scan
_exptl_absorpt_process_details
;
CrysAlisPro 1.171.38.46 (Rigaku Oxford Diffraction, 2015)
Empirical absorption correction using spherical harmonics,
 implemented in SCALE3 ABSPACK scaling algorithm.
;
_exptl_crystal_colour yellow
_exptl_crystal_density_diffrn 1.273
_exptl_crystal_density_method 'not measured'
_exptl_crystal_description needle
_exptl_crystal_F_000 1888.00
_exptl_crystal_size_max 0.160
_exptl_crystal_size_mid 0.030
_exptl_crystal_size_min 0.030
_refine_diff_density_max 0.91
_refine_diff_density_min -1.19
_refine_ls_extinction_method none
_refine_ls_goodness_of_fit_ref 1.039
_refine_ls_hydrogen_treatment constr
_refine_ls_number_parameters 354
_refine_ls_number_reflns 5644
_refine_ls_number_restraints 156
_refine_ls_R_factor_all 0.1304
_refine_ls_R_factor_gt 0.0857
_refine_ls_shift/su_max 0.000
_refine_ls_structure_factor_coef Fsqd
_refine_ls_weighting_details 'w = 1/[\s^2^(Fo^2^)+(0.1783P)^2^+3.1376P] where P=(Fo^2^+2Fc^2^)/3'
_refine_ls_weighting_scheme calc
_refine_ls_wR_factor_gt 0.2477
_refine_ls_wR_factor_ref 0.2822
_reflns_Friedel_coverage 0.000
_reflns_number_gt 3682
_reflns_number_total 5644
_reflns_threshold_expression F^2^>2.0\s(F^2^)
_cod_data_source_file am9b16952_si_004.cif
_cod_data_source_block pDTCz-DPzS
_cod_database_code 4516238

loop_
_space_group_symop_id
_space_group_symop_operation_xyz
1 +X,+Y,+Z
2 1/2+X,1/2-Y,1/2-Z
3 -X,1/2+Y,-Z
4 1/2-X,-Y,1/2+Z
5 -X,-Y,-Z
6 -1/2-X,-1/2+Y,-1/2+Z
7 +X,-1/2-Y,+Z
8 -1/2+X,+Y,-1/2-Z

loop_
_atom_site_label
_atom_site_type_symbol
_atom_site_fract_x
_atom_site_fract_y
_atom_site_fract_z
_atom_site_U_iso_or_equiv
_atom_site_adp_type
_atom_site_occupancy
_atom_site_site_symmetry_order
_atom_site_calc_flag
_atom_site_refinement_flags_posn
_atom_site_refinement_flags_adp
_atom_site_refinement_flags_occupancy
_atom_site_disorder_assembly
_atom_site_disorder_group
Cl31 Cl -0.6154(9) 0.250000 0.6809(10) 0.275(6) Uani 0.527(8) 2 d DS TU P A 1
Cl3A Cl -0.1263(7) 0.250000 0.6630(9) 0.165(4) Uani 0.473(8) 2 d DS TU P A 2
S1 S 0.09420(10) 0.250000 0.36407(10) 0.0380(3) Uani 1 2 d S T P B .
O1 O 0.0908(3) 0.250000 0.4832(3) 0.0529(10) Uani 1 2 d S T P . .
O2 O -0.0197(3) 0.250000 0.3007(3) 0.0525(9) Uani 1 2 d S T P . .
N1 N 0.1743(2) 0.19870(7) 0.2186(2) 0.0363(7) Uani 0.65(2) 1 d . . P B 1
N4 N 0.3634(3) 0.17484(8) 0.3583(2) 0.0381(7) Uani 0.65(2) 1 d . . P B 1
N1A N 0.2809(3) 0.20036(8) 0.3912(3) 0.0432(8) Uani 0.35(2) 1 d . . P B 2
N4A N 0.2556(2) 0.17268(8) 0.1830(2) 0.0360(7) Uani 0.35(2) 1 d . . P B 2
N7 N 0.4451(2) 0.13839(6) 0.21196(19) 0.0300(5) Uani 1 1 d . . . . .
C2 C 0.1897(3) 0.21226(7) 0.3211(3) 0.0325(6) Uani 1 1 d . . . . .
C5 C 0.3530(3) 0.16236(7) 0.2514(3) 0.0300(6) Uani 1 1 d . . . . .
C3 C 0.2809(3) 0.20036(8) 0.3912(3) 0.0432(8) Uani 0.65(2) 1 d . . P B 1
H3 H 0.286151 0.210269 0.464248 0.052 Uiso 0.65(2) 1 calc R U P B 1
C6 C 0.2556(2) 0.17268(8) 0.1830(2) 0.0360(7) Uani 0.65(2) 1 d . . P B 1
H6 H 0.245864 0.161668 0.111853 0.043 Uiso 0.65(2) 1 calc R U P B 1
C3A C 0.1743(2) 0.19870(7) 0.2186(2) 0.0363(7) Uani 0.35(2) 1 d . . P B 2
H3A H 0.108034 0.207121 0.172249 0.044 Uiso 0.35(2) 1 calc R U P B 2
C6A C 0.3634(3) 0.17484(8) 0.3583(2) 0.0381(7) Uani 0.35(2) 1 d . . P B 2
H6A H 0.426407 0.165748 0.406952 0.046 Uiso 0.35(2) 1 calc R U P B 2
C8 C 0.5129(2) 0.11213(7) 0.2750(2) 0.0295(6) Uani 1 1 d . . . . .
C9 C 0.5003(3) 0.10141(8) 0.3854(3) 0.0381(7) Uani 1 1 d . . . . .
H9 H 0.439092 0.112282 0.432572 0.046 Uiso 1 1 calc R U . . .
C10 C 0.5808(3) 0.07421(9) 0.4237(3) 0.0386(7) Uani 1 1 d . . . . .
H10 H 0.572945 0.066519 0.498904 0.046 Uiso 1 1 calc R U . . .
C11 C 0.6734(3) 0.05731(8) 0.3581(3) 0.0342(7) Uani 1 1 d . . . . .
C12 C 0.6828(3) 0.06852(7) 0.2475(3) 0.0323(6) Uani 1 1 d . . . . .
H12 H 0.743894 0.057557 0.200456 0.039 Uiso 1 1 calc R U . . .
C13 C 0.6031(2) 0.09571(7) 0.2055(2) 0.0283(6) Uani 1 1 d . . . . .
C14 C 0.5929(2) 0.11280(7) 0.0979(2) 0.0279(6) Uani 1 1 d . . . . .
C15 C 0.6626(3) 0.10897(8) 0.0000(2) 0.0318(6) Uani 1 1 d . . . . .
H15 H 0.725609 0.090467 -0.004802 0.038 Uiso 1 1 calc R U . . .
C16 C 0.6403(3) 0.13202(8) -0.0900(2) 0.0348(7) Uani 1 1 d . . . . .
C17 C 0.5449(3) 0.15871(9) -0.0799(2) 0.0354(7) Uani 1 1 d . . . . .
H17 H 0.529781 0.174827 -0.140762 0.042 Uiso 1 1 calc R U . . .
C18 C 0.4725(3) 0.16254(8) 0.0145(2) 0.0342(7) Uani 1 1 d . . . . .
H18 H 0.408326 0.180708 0.018381 0.041 Uiso 1 1 calc R U . . .
C19 C 0.4959(2) 0.13910(7) 0.1037(2) 0.0266(6) Uani 1 1 d . . . . .
C20 C 0.7597(3) 0.02798(9) 0.4086(3) 0.0416(8) Uani 1 1 d . . . . .
C21 C 0.8507(4) 0.01192(12) 0.3230(4) 0.0651(12) Uani 1 1 d . . . . .
H21A H 0.902873 0.031790 0.292597 0.078 Uiso 1 1 calc R U . . .
H21B H 0.803106 0.000271 0.262746 0.078 Uiso 1 1 calc R U . . .
H21C H 0.904267 -0.006576 0.358829 0.078 Uiso 1 1 calc R U . . .
C22 C 0.6799(4) -0.00347(10) 0.4564(4) 0.0580(10) Uani 1 1 d . . . . .
H22A H 0.631838 -0.015111 0.396480 0.070 Uiso 1 1 calc R U . . .
H22B H 0.622124 0.006501 0.512246 0.070 Uiso 1 1 calc R U . . .
H22C H 0.734717 -0.021890 0.491161 0.070 Uiso 1 1 calc R U . . .
C23 C 0.8357(4) 0.04534(13) 0.5027(4) 0.0716(13) Uani 1 1 d . . . . .
H23A H 0.778471 0.055054 0.559420 0.086 Uiso 1 1 calc R U . . .
H23B H 0.886979 0.065541 0.473105 0.086 Uiso 1 1 calc R U . . .
H23C H 0.890244 0.026578 0.536055 0.086 Uiso 1 1 calc R U . . .
C24 C 0.7235(3) 0.13179(11) -0.1939(3) 0.0513(9) Uani 1 1 d . . . . .
C25 C 0.8136(5) 0.16704(16) -0.1840(5) 0.0843(15) Uani 1 1 d . . . . .
H25A H 0.765168 0.188307 -0.157432 0.101 Uiso 1 1 calc R U . . .
H25B H 0.849401 0.172711 -0.257046 0.101 Uiso 1 1 calc R U . . .
H25C H 0.881344 0.161684 -0.131354 0.101 Uiso 1 1 calc R U . . .
C26 C 0.6552(4) 0.13667(18) -0.2994(3) 0.0824(16) Uani 1 1 d . . . . .
H26A H 0.596559 0.116101 -0.309709 0.099 Uiso 1 1 calc R U . . .
H26B H 0.715112 0.137125 -0.361230 0.099 Uiso 1 1 calc R U . . .
H26C H 0.608674 0.160010 -0.297529 0.099 Uiso 1 1 calc R U . . .
C27 C 0.8153(4) 0.10016(15) -0.1980(4) 0.0736(13) Uani 1 1 d . . . . .
H27A H 0.869770 0.102932 -0.263111 0.088 Uiso 1 1 calc R U . . .
H27B H 0.769421 0.076760 -0.203201 0.088 Uiso 1 1 calc R U . . .
H27C H 0.866519 0.100229 -0.130348 0.088 Uiso 1 1 calc R U . . .
C31 C -0.4521(11) 0.250000 0.6386(14) 0.123(5) Uani 0.527(8) 2 d DS TU P A 1
C32 C -0.3973(14) 0.250000 0.5364(14) 0.115(5) Uani 0.527(8) 2 d DS TU P A 1
H32 H -0.449907 0.250000 0.472702 0.138 Uiso 0.527(8) 2 calc R U P A 1
C33 C -0.2599(13) 0.250000 0.5198(11) 0.074(3) Uani 0.527(8) 2 d DS TU P A 1
H33 H -0.225615 0.250000 0.446880 0.089 Uiso 0.527(8) 2 calc R U P A 1
C34 C -0.1875(16) 0.250000 0.6051(16) 0.137(7) Uani 0.527(8) 2 d DS TU P A 1
H34 H -0.099193 0.250000 0.594791 0.164 Uiso 0.527(8) 2 calc R U P A 1
C35 C -0.2364(15) 0.250000 0.7122(13) 0.131(6) Uani 0.527(8) 2 d DS TU P A 1
H35 H -0.181074 0.250000 0.774101 0.157 Uiso 0.527(8) 2 calc R U P A 1
C36 C -0.3677(14) 0.250000 0.7303(15) 0.154(8) Uani 0.527(8) 2 d DS TU P A 1
H36 H -0.399585 0.250000 0.803995 0.184 Uiso 0.527(8) 2 calc R U P A 1
C31A C -0.2889(10) 0.250000 0.6347(11) 0.097(4) Uani 0.473(8) 2 d DS TU P A 2
C32A C -0.3369(13) 0.250000 0.5306(10) 0.100(6) Uani 0.473(8) 2 d DS TU P A 2
H32A H -0.280108 0.250000 0.469739 0.120 Uiso 0.473(8) 2 calc R U P A 2
C33A C -0.4669(15) 0.250000 0.5074(13) 0.115(6) Uani 0.473(8) 2 d DS TU P A 2
H33A H -0.497708 0.250000 0.433283 0.137 Uiso 0.473(8) 2 calc R U P A 2
C34A C -0.5458(14) 0.250000 0.5966(13) 0.118(6) Uani 0.473(8) 2 d DS TU P A 2
H34A H -0.633927 0.250000 0.585086 0.142 Uiso 0.473(8) 2 calc R U P A 2
C35A C -0.4956(12) 0.250000 0.7104(12) 0.084(4) Uani 0.473(8) 2 d DS TU P A 2
H35A H -0.550572 0.250000 0.772574 0.101 Uiso 0.473(8) 2 calc R U P A 2
C36A C -0.3716(11) 0.250000 0.7252(10) 0.065(3) Uani 0.473(8) 2 d DS TU P A 2
H36A H -0.338741 0.250000 0.798555 0.078 Uiso 0.473(8) 2 calc R U P A 2

loop_
_atom_site_aniso_label
_atom_site_aniso_U_11
_atom_site_aniso_U_22
_atom_site_aniso_U_33
_atom_site_aniso_U_23
_atom_site_aniso_U_13
_atom_site_aniso_U_12
Cl31 0.184(9) 0.449(19) 0.194(10) 0.000 0.014(7) 0.000
Cl3A 0.151(6) 0.094(4) 0.250(10) 0.000 0.102(7) 0.000
S1 0.0310(5) 0.0239(5) 0.0592(8) 0.000 0.0188(5) 0.000
O1 0.070(2) 0.0304(16) 0.058(2) 0.000 0.0407(18) 0.000
O2 0.0248(15) 0.0382(17) 0.094(3) 0.000 0.0134(16) 0.000
N1 0.0266(13) 0.0332(14) 0.0493(17) 0.0024(12) 0.0040(11) 0.0006(10)
N4 0.0362(14) 0.0415(15) 0.0367(15) -0.0054(12) 0.0064(11) 0.0056(12)
N1A 0.0419(17) 0.0446(17) 0.0433(17) -0.0111(13) 0.0084(13) 0.0074(13)
N4A 0.0266(13) 0.0352(15) 0.0461(17) -0.0025(12) 0.0017(11) -0.0010(11)
N7 0.0286(12) 0.0281(12) 0.0333(13) 0.0010(9) 0.0064(10) 0.0039(9)
C2 0.0304(14) 0.0226(12) 0.0445(17) -0.0004(12) 0.0111(12) -0.0018(11)
C5 0.0276(13) 0.0224(13) 0.0401(16) -0.0018(11) 0.0106(12) -0.0024(10)
C3 0.0419(17) 0.0446(17) 0.0433(17) -0.0111(13) 0.0084(13) 0.0074(13)
C6 0.0266(13) 0.0352(15) 0.0461(17) -0.0025(12) 0.0017(11) -0.0010(11)
C3A 0.0266(13) 0.0332(14) 0.0493(17) 0.0024(12) 0.0040(11) 0.0006(10)
C6A 0.0362(14) 0.0415(15) 0.0367(15) -0.0054(12) 0.0064(11) 0.0056(12)
C8 0.0294(13) 0.0245(13) 0.0347(15) 0.0017(11) 0.0052(11) -0.0004(10)
C9 0.0395(16) 0.0357(16) 0.0392(17) 0.0060(13) 0.0122(13) 0.0047(12)
C10 0.0428(17) 0.0382(16) 0.0349(16) 0.0097(13) 0.0062(13) 0.0021(13)
C11 0.0306(14) 0.0319(14) 0.0400(17) 0.0038(12) 0.0013(12) -0.0010(11)
C12 0.0279(14) 0.0283(14) 0.0407(16) 0.0009(12) 0.0039(12) 0.0010(11)
C13 0.0246(13) 0.0277(13) 0.0324(15) -0.0023(11) 0.0020(11) -0.0030(11)
C14 0.0263(13) 0.0262(13) 0.0311(15) -0.0038(11) 0.0010(11) -0.0024(10)
C15 0.0264(13) 0.0365(15) 0.0325(15) -0.0086(12) 0.0020(11) -0.0009(11)
C16 0.0300(14) 0.0441(17) 0.0303(15) -0.0040(12) -0.0003(12) -0.0004(12)
C17 0.0342(15) 0.0410(16) 0.0309(15) 0.0030(12) -0.0003(12) -0.0003(12)
C18 0.0326(15) 0.0321(15) 0.0379(16) 0.0024(12) 0.0010(12) 0.0019(11)
C19 0.0249(12) 0.0255(13) 0.0294(14) -0.0029(10) 0.0030(10) -0.0024(10)
C20 0.0340(16) 0.0428(17) 0.048(2) 0.0125(14) -0.0009(14) 0.0033(13)
C21 0.052(2) 0.068(3) 0.076(3) 0.023(2) 0.009(2) 0.031(2)
C22 0.054(2) 0.0397(18) 0.080(3) 0.0208(18) 0.008(2) 0.0090(16)
C23 0.062(3) 0.071(3) 0.082(3) 0.015(2) -0.029(2) -0.001(2)
C24 0.0451(19) 0.074(2) 0.0352(18) 0.0000(16) 0.0081(14) 0.0122(17)
C25 0.075(3) 0.092(3) 0.086(3) -0.002(3) 0.037(3) -0.015(3)
C26 0.053(2) 0.153(5) 0.041(2) 0.005(3) 0.0069(18) 0.024(3)
C27 0.065(3) 0.102(4) 0.055(3) 0.003(2) 0.021(2) 0.020(2)
C31 0.123(11) 0.115(12) 0.131(10) 0.000 0.025(8) 0.000
C32 0.119(10) 0.079(10) 0.147(10) 0.000 0.049(9) 0.000
C33 0.108(8) 0.020(4) 0.094(8) 0.000 0.036(6) 0.000
C34 0.148(13) 0.140(16) 0.123(10) 0.000 0.024(8) 0.000
C35 0.123(10) 0.156(15) 0.114(9) 0.000 0.014(9) 0.000
C36 0.132(11) 0.19(2) 0.144(11) 0.000 0.017(10) 0.000
C31A 0.120(10) 0.083(9) 0.087(8) 0.000 0.045(7) 0.000
C32A 0.104(9) 0.125(15) 0.070(7) 0.000 0.059(7) 0.000
C33A 0.106(10) 0.112(14) 0.126(10) 0.000 0.014(8) 0.000
C34A 0.105(10) 0.147(15) 0.104(9) 0.000 0.008(7) 0.000
C35A 0.079(7) 0.059(7) 0.114(8) 0.000 0.022(7) 0.000
C36A 0.091(7) 0.042(7) 0.061(7) 0.000 0.008(6) 0.000

loop_
_atom_type_symbol
_atom_type_description
_atom_type_scat_dispersion_real
_atom_type_scat_dispersion_imag
_atom_type_scat_source
C C 0.0033 0.0016
;
International Tables for Crystallography
(Vol. C, Tables 4.2.6.8 and 6.1.1.4)
;
H H 0.0000 0.0000
;
International Tables for Crystallography
(Vol. C, Table 6.1.1.4)
;
N N 0.0061 0.0033
;
International Tables for Crystallography
(Vol. C, Tables 4.2.6.8 and 6.1.1.4)
;
O O 0.0106 0.0060
;
International Tables for Crystallography
(Vol. C, Tables 4.2.6.8 and 6.1.1.4)
;
S S 0.1246 0.1234
;
International Tables for Crystallography
(Vol. C, Tables 4.2.6.8 and 6.1.1.4)
;
Cl Cl 0.1484 0.1585
;
International Tables for Crystallography
(Vol. C, Tables 4.2.6.8 and 6.1.1.4)
;

loop_
_geom_angle_atom_site_label_1
_geom_angle_atom_site_label_2
_geom_angle_atom_site_label_3
_geom_angle
_geom_angle_site_symmetry_1
_geom_angle_site_symmetry_3
C31 Cl31 H35 158.6(15) . 2_456
C31A Cl3A H35A 147.3(11) . 2_556
O1 S1 O2 120.7(2) . .
O1 S1 C2 107.74(15) . 7_565
O2 S1 C2 109.30(14) . 7_565
O1 S1 C2 107.74(15) . .
O2 S1 C2 109.29(14) . .
C2 S1 C2 100.16(18) 7_565 .
C2 N1 C6 118.0(3) . .
C3 N4 C5 117.0(3) . .
C6A N1A C2 120.4(3) . .
C3A N4A C5 119.0(3) . .
C5 N7 C19 125.0(2) . .
C5 N7 C8 126.5(2) . .
C19 N7 C8 108.2(2) . .
N1 C2 C3 123.0(3) . .
C3A C2 N1A 123.0(3) . .
C3A C2 S1 118.6(2) . .
N1 C2 S1 118.6(2) . .
C3 C2 S1 118.2(2) . .
N1A C2 S1 118.2(2) . .
C6A C5 N4A 122.2(3) . .
N4 C5 C6 122.2(3) . .
C6A C5 N7 117.9(3) . .
N4 C5 N7 117.9(3) . .
N4A C5 N7 119.8(3) . .
C6 C5 N7 119.8(3) . .
N4 C3 C2 120.4(3) . .
N4 C3 H3 119.8 . .
C2 C3 H3 119.8 . .
N1 C6 C5 119.0(3) . .
N1 C6 H6 120.5 . .
C5 C6 H6 120.5 . .
C2 C3A N4A 118.0(3) . .
C2 C3A H3A 121.0 . .
N4A C3A H3A 121.0 . .
N1A C6A C5 117.0(3) . .
N1A C6A H6A 121.5 . .
C5 C6A H6A 121.5 . .
C9 C8 C13 121.1(3) . .
C9 C8 N7 130.6(3) . .
C13 C8 N7 108.3(2) . .
C10 C9 C8 117.1(3) . .
C10 C9 H9 121.4 . .
C8 C9 H9 121.4 . .
C9 C10 C11 124.0(3) . .
C9 C10 H10 118.0 . .
C11 C10 H10 118.0 . .
C12 C11 C10 117.4(3) . .
C12 C11 C20 122.5(3) . .
C10 C11 C20 120.1(3) . .
C13 C12 C11 120.4(3) . .
C13 C12 H12 119.8 . .
C11 C12 H12 119.8 . .
C12 C13 C8 120.0(3) . .
C12 C13 C14 132.5(3) . .
C8 C13 C14 107.5(2) . .
C15 C14 C19 119.9(3) . .
C15 C14 C13 132.4(3) . .
C19 C14 C13 107.6(2) . .
C16 C15 C14 120.4(3) . .
C16 C15 H15 119.8 . .
C14 C15 H15 119.8 . .
C15 C16 C17 118.0(3) . .
C15 C16 C24 122.3(3) . .
C17 C16 C24 119.5(3) . .
C18 C17 C16 123.0(3) . .
C18 C17 H17 118.5 . .
C16 C17 H17 118.5 . .
C17 C18 C19 118.2(3) . .
C17 C18 H18 120.9 . .
C19 C18 H18 120.9 . .
C18 C19 C14 120.4(2) . .
C18 C19 N7 130.9(2) . .
C14 C19 N7 108.4(2) . .
C23 C20 C21 108.6(3) . .
C23 C20 C11 109.1(3) . .
C21 C20 C11 112.2(3) . .
C23 C20 C22 108.8(3) . .
C21 C20 C22 108.9(3) . .
C11 C20 C22 109.2(3) . .
C20 C21 H21A 109.5 . .
C20 C21 H21B 109.5 . .
H21A C21 H21B 109.5 . .
C20 C21 H21C 109.5 . .
H21A C21 H21C 109.5 . .
H21B C21 H21C 109.5 . .
C20 C22 H22A 109.5 . .
C20 C22 H22B 109.5 . .
H22A C22 H22B 109.5 . .
C20 C22 H22C 109.5 . .
H22A C22 H22C 109.5 . .
H22B C22 H22C 109.5 . .
C20 C23 H23A 109.5 . .
C20 C23 H23B 109.5 . .
H23A C23 H23B 109.5 . .
C20 C23 H23C 109.5 . .
H23A C23 H23C 109.5 . .
H23B C23 H23C 109.5 . .
C26 C24 C27 112.6(4) . .
C26 C24 C16 114.6(3) . .
C27 C24 C16 114.0(3) . .
C26 C24 C25 105.4(4) . .
C27 C24 C25 102.5(4) . .
C16 C24 C25 106.4(3) . .
C24 C25 H25A 109.5 . .
C24 C25 H25B 109.5 . .
H25A C25 H25B 109.5 . .
C24 C25 H25C 109.5 . .
H25A C25 H25C 109.5 . .
H25B C25 H25C 109.5 . .
C24 C26 H26A 109.5 . .
C24 C26 H26B 109.5 . .
H26A C26 H26B 109.5 . .
C24 C26 H26C 109.5 . .
H26A C26 H26C 109.5 . .
H26B C26 H26C 109.5 . .
C24 C27 H27A 109.5 . .
C24 C27 H27B 109.5 . .
H27A C27 H27B 109.5 . .
C24 C27 H27C 109.5 . .
H27A C27 H27C 109.5 . .
H27B C27 H27C 109.5 . .
C32 C31 C36 115.4(10) . .
C32 C31 Cl31 131.7(12) . .
C36 C31 Cl31 112.9(10) . .
C31 C32 C33 123.2(12) . .
C31 C32 H32 118.4 . .
C33 C32 H32 118.4 . .
C34 C33 C32 119.2(12) . .
C34 C33 H33 120.4 . .
C32 C33 H33 120.4 . .
C33 C34 C35 121.0(13) . .
C33 C34 H34 119.5 . .
C35 C34 H34 119.5 . .
C34 C35 C36 120.8(13) . .
C34 C35 H35 119.6 . .
C36 C35 H35 119.6 . .
C35 C36 C31 120.4(13) . .
C35 C36 H36 119.8 . .
C31 C36 H36 119.8 . .
C32A C31A C36A 118.7(9) . .
C32A C31A Cl3A 123.3(10) . .
C36A C31A Cl3A 118.0(9) . .
C31A C32A C33A 123.6(11) . .
C31A C32A H32A 118.2 . .
C33A C32A H32A 118.2 . .
C34A C33A C32A 116.7(12) . .
C34A C33A H33A 121.6 . .
C32A C33A H33A 121.6 . .
C33A C34A C35A 120.5(12) . .
C33A C34A H34A 119.7 . .
C35A C34A H34A 119.7 . .
C36A C35A C34A 119.0(11) . .
C36A C35A H35A 120.5 . .
C34A C35A H35A 120.5 . .
C35A C36A C31A 121.4(11) . .
C35A C36A H36A 119.3 . .
C31A C36A H36A 119.3 . .

loop_
_geom_bond_atom_site_label_1
_geom_bond_atom_site_label_2
_geom_bond_distance
_geom_bond_site_symmetry_2
Cl31 C31 1.815(9) .
Cl31 H35 0.885(17) 2_456
Cl3A C31A 1.767(9) .
Cl3A H35A 1.119(16) 2_556
S1 O1 1.434(4) .
S1 O2 1.434(4) .
S1 C2 1.780(3) 7_565
S1 C2 1.780(3) .
N1 C2 1.337(4) .
N1 C6 1.350(4) .
N4 C3 1.335(4) .
N4 C5 1.367(4) .
N1A C6A 1.335(4) .
N1A C2 1.358(4) .
N4A C3A 1.350(4) .
N4A C5 1.376(4) .
N7 C5 1.394(3) .
N7 C19 1.411(3) .
N7 C8 1.414(4) .
C2 C3A 1.337(4) .
C2 C3 1.358(4) .
C5 C6A 1.367(4) .
C5 C6 1.376(4) .
C3 H3 0.9500 .
C6 H6 0.9500 .
C3A H3A 0.9500 .
C6A H6A 0.9500 .
C8 C9 1.389(4) .
C8 C13 1.407(4) .
C9 C10 1.385(4) .
C9 H9 0.9500 .
C10 C11 1.403(4) .
C10 H10 0.9500 .
C11 C12 1.395(4) .
C11 C20 1.531(4) .
C12 C13 1.394(4) .
C12 H12 0.9500 .
C13 C14 1.439(4) .
C14 C15 1.400(4) .
C14 C19 1.407(4) .
C15 C16 1.387(4) .
C15 H15 0.9500 .
C16 C17 1.408(4) .
C16 C24 1.534(4) .
C17 C18 1.380(4) .
C17 H17 0.9500 .
C18 C19 1.390(4) .
C18 H18 0.9500 .
C20 C23 1.527(5) .
C20 C21 1.529(5) .
C20 C22 1.533(5) .
C21 H21A 0.9800 .
C21 H21B 0.9800 .
C21 H21C 0.9800 .
C22 H22A 0.9800 .
C22 H22B 0.9800 .
C22 H22C 0.9800 .
C23 H23A 0.9800 .
C23 H23B 0.9800 .
C23 H23C 0.9800 .
C24 C26 1.473(5) .
C24 C27 1.507(6) .
C24 C25 1.601(6) .
C25 H25A 0.9800 .
C25 H25B 0.9800 .
C25 H25C 0.9800 .
C26 H26A 0.9800 .
C26 H26B 0.9800 .
C26 H26C 0.9800 .
C27 H27A 0.9800 .
C27 H27B 0.9800 .
C27 H27C 0.9800 .
C31 C32 1.360(14) .
C31 C36 1.423(15) .
C32 C33 1.479(14) .
C32 H32 0.9500 .
C33 C34 1.284(15) .
C33 H33 0.9500 .
C34 C35 1.390(15) .
C34 H34 0.9500 .
C35 C36 1.417(15) .
C35 H35 0.9500 .
C36 H36 0.9500 .
C31A C32A 1.353(13) .
C31A C36A 1.401(13) .
C32A C33A 1.414(14) .
C32A H32A 0.9500 .
C33A C34A 1.364(15) .
C33A H33A 0.9500 .
C34A C35A 1.471(15) .
C34A H34A 0.9500 .
C35A C36A 1.334(14) .
C35A H35A 0.9500 .
C36A H36A 0.9500 .

loop_
_geom_torsion_atom_site_label_1
_geom_torsion_atom_site_label_2
_geom_torsion_atom_site_label_3
_geom_torsion_atom_site_label_4
_geom_torsion
_geom_torsion_site_symmetry_1
C6 N1 C2 C3 -1.8(4) .
C6 N1 C2 S1 173.3(2) .
C6A N1A C2 C3A 2.2(5) .
C6A N1A C2 S1 -172.9(2) .
O1 S1 C2 C3A 157.5(2) .
O2 S1 C2 C3A 24.8(3) .
C2 S1 C2 C3A -90.0(3) 7_565
O1 S1 C2 N1 157.5(2) .
O2 S1 C2 N1 24.8(3) .
C2 S1 C2 N1 -90.0(3) 7_565
O1 S1 C2 C3 -27.1(3) .
O2 S1 C2 C3 -159.9(2) .
C2 S1 C2 C3 85.4(3) 7_565
O1 S1 C2 N1A -27.1(3) .
O2 S1 C2 N1A -159.9(2) .
C2 S1 C2 N1A 85.4(3) 7_565
C3 N4 C5 C6 -6.0(4) .
C3 N4 C5 N7 174.0(3) .
C3A N4A C5 C6A 6.5(4) .
C3A N4A C5 N7 -173.5(2) .
C19 N7 C5 C6A -141.0(3) .
C8 N7 C5 C6A 31.8(4) .
C19 N7 C5 N4 -141.0(3) .
C8 N7 C5 N4 31.8(4) .
C19 N7 C5 N4A 39.0(4) .
C8 N7 C5 N4A -148.2(3) .
C19 N7 C5 C6 39.0(4) .
C8 N7 C5 C6 -148.2(3) .
C5 N4 C3 C2 1.7(4) .
N1 C2 C3 N4 2.2(5) .
S1 C2 C3 N4 -172.9(2) .
C2 N1 C6 C5 -2.5(4) .
N4 C5 C6 N1 6.5(4) .
N7 C5 C6 N1 -173.5(2) .
N1A C2 C3A N4A -1.8(4) .
S1 C2 C3A N4A 173.3(2) .
C5 N4A C3A C2 -2.5(4) .
C2 N1A C6A C5 1.7(4) .
N4A C5 C6A N1A -6.0(4) .
N7 C5 C6A N1A 174.0(3) .
C5 N7 C8 C9 5.6(5) .
C19 N7 C8 C9 179.4(3) .
C5 N7 C8 C13 -175.6(2) .
C19 N7 C8 C13 -1.7(3) .
C13 C8 C9 C10 0.5(4) .
N7 C8 C9 C10 179.2(3) .
C8 C9 C10 C11 0.3(5) .
C9 C10 C11 C12 -0.8(5) .
C9 C10 C11 C20 178.8(3) .
C10 C11 C12 C13 0.5(4) .
C20 C11 C12 C13 -179.2(3) .
C11 C12 C13 C8 0.3(4) .
C11 C12 C13 C14 178.8(3) .
C9 C8 C13 C12 -0.8(4) .
N7 C8 C13 C12 -179.8(2) .
C9 C8 C13 C14 -179.7(3) .
N7 C8 C13 C14 1.4(3) .
C12 C13 C14 C15 -2.9(5) .
C8 C13 C14 C15 175.8(3) .
C12 C13 C14 C19 -179.2(3) .
C8 C13 C14 C19 -0.5(3) .
C19 C14 C15 C16 2.7(4) .
C13 C14 C15 C16 -173.1(3) .
C14 C15 C16 C17 -0.9(4) .
C14 C15 C16 C24 173.1(3) .
C15 C16 C17 C18 -0.8(4) .
C24 C16 C17 C18 -175.0(3) .
C16 C17 C18 C19 0.6(4) .
C17 C18 C19 C14 1.3(4) .
C17 C18 C19 N7 174.3(3) .
C15 C14 C19 C18 -3.0(4) .
C13 C14 C19 C18 173.8(2) .
C15 C14 C19 N7 -177.4(2) .
C13 C14 C19 N7 -0.6(3) .
C5 N7 C19 C18 1.8(5) .
C8 N7 C19 C18 -172.2(3) .
C5 N7 C19 C14 175.4(2) .
C8 N7 C19 C14 1.4(3) .
C12 C11 C20 C23 118.0(4) .
C10 C11 C20 C23 -61.7(4) .
C12 C11 C20 C21 -2.5(4) .
C10 C11 C20 C21 177.9(3) .
C12 C11 C20 C22 -123.3(3) .
C10 C11 C20 C22 57.1(4) .
C15 C16 C24 C26 142.1(4) .
C17 C16 C24 C26 -44.0(5) .
C15 C16 C24 C27 10.4(5) .
C17 C16 C24 C27 -175.7(3) .
C15 C16 C24 C25 -101.9(4) .
C17 C16 C24 C25 72.0(4) .
C36 C31 C32 C33 0.000(3) .
Cl31 C31 C32 C33 180.000(3) .
C31 C32 C33 C34 0.000(6) .
C32 C33 C34 C35 0.000(3) .
C33 C34 C35 C36 0.000(4) .
C34 C35 C36 C31 0.000(4) .
C32 C31 C36 C35 0.000(3) .
Cl31 C31 C36 C35 180.000(3) .
C36A C31A C32A C33A 0.000(3) .
Cl3A C31A C32A C33A 180.000(2) .
C31A C32A C33A C34A 0.000(4) .
C32A C33A C34A C35A 0.000(3) .
C33A C34A C35A C36A 0.000(3) .
C34A C35A C36A C31A 0.000(3) .
C32A C31A C36A C35A 0.000(3) .
Cl3A C31A C36A C35A 180.000(3) .
